data_4032140
loop_
_publ_author_name
'Borah, Madhurjya'
'Borthakur, Upasana'
'Saikia, Anil K.'

_publ_section_title
;
 Diastereoselective Synthesis of Substituted Morpholines from N-Tethered
 Alkenols: Total Synthesis of (+-)-Chelonin A.
;
_journal_issue 3
_journal_name_full 'The Journal of organic chemistry'
_journal_page_first 1330
_journal_page_last 1339
_journal_paper_doi 10.1021/acs.joc.6b02260
_journal_volume 82
_journal_year 2017
_chemical_absolute_configuration unk
_chemical_formula_moiety 'C20 H23 N O3 S'
_chemical_formula_sum 'C20 H23 N O3 S'
_chemical_formula_weight 357.45
_chemical_melting_point 393
_chemical_name_systematic
; 
 ? 
;
_space_group_IT_number 19
_symmetry_cell_setting orthorhombic
_symmetry_space_group_name_Hall 'P 2ac 2ab'
_symmetry_space_group_name_H-M 'P 21 21 21'
_atom_sites_solution_hydrogens geom
_atom_sites_solution_primary direct
_atom_sites_solution_secondary difmap
_audit_creation_method SHELXL-97
_cell_angle_alpha 90.00
_cell_angle_beta 90.00
_cell_angle_gamma 90.00
_cell_formula_units_Z 4
_cell_length_a 6.1952(5)
_cell_length_b 10.7715(8)
_cell_length_c 27.987(3)
_cell_measurement_reflns_used 1295
_cell_measurement_temperature 296(2)
_cell_measurement_theta_max 24.9680
_cell_measurement_theta_min 3.7770
_cell_volume 1867.6(3)
_computing_cell_refinement 'Bruker SMART'
_computing_data_collection 'Bruker SMART'
_computing_data_reduction 'Bruker SAINT'
_computing_molecular_graphics 'Bruker SHELXTL'
_computing_publication_material 'Bruker SHELXTL'
_computing_structure_refinement 'SHELXL-97 (Sheldrick, 1997)'
_computing_structure_solution 'SHELXS-97 (Sheldrick, 1990)'
_diffrn_ambient_temperature 296(2)
_diffrn_measured_fraction_theta_full 0.981
_diffrn_measured_fraction_theta_max 0.981
_diffrn_measurement_device_type 'SuperNova, Single source at offset, Eos'
_diffrn_measurement_method '\w scans'
_diffrn_radiation_monochromator graphite
_diffrn_radiation_source 'fine-focus sealed tube'
_diffrn_radiation_type MoK\a
_diffrn_radiation_wavelength 0.71073
_diffrn_reflns_av_R_equivalents 0.1901
_diffrn_reflns_av_sigmaI/netI 0.1942
_diffrn_reflns_limit_h_max 7
_diffrn_reflns_limit_h_min -6
_diffrn_reflns_limit_k_max 10
_diffrn_reflns_limit_k_min -12
_diffrn_reflns_limit_l_max 29
_diffrn_reflns_limit_l_min -33
_diffrn_reflns_number 4621
_diffrn_reflns_theta_full 24.99
_diffrn_reflns_theta_max 24.99
_diffrn_reflns_theta_min 2.91
_exptl_absorpt_coefficient_mu 0.191
_exptl_absorpt_correction_T_max 0.9924
_exptl_absorpt_correction_T_min 0.9459
_exptl_absorpt_correction_type multi-scan
_exptl_absorpt_process_details 'face indexing'
_exptl_crystal_colour colourless
_exptl_crystal_density_diffrn 1.271
_exptl_crystal_density_method 'not measured'
_exptl_crystal_description needle
_exptl_crystal_F_000 760
_exptl_crystal_size_max 0.31
_exptl_crystal_size_mid 0.22
_exptl_crystal_size_min 0.09
_refine_diff_density_max 0.573
_refine_diff_density_min -0.686
_refine_diff_density_rms 0.149
_refine_ls_abs_structure_details 'Flack H D (1983), Acta Cryst. A39, 876-881'
_refine_ls_abs_structure_Flack 0.0(5)
_refine_ls_extinction_method none
_refine_ls_goodness_of_fit_ref 1.108
_refine_ls_hydrogen_treatment mixed
_refine_ls_matrix_type full
_refine_ls_number_parameters 227
_refine_ls_number_reflns 2920
_refine_ls_number_restraints 0
_refine_ls_restrained_S_all 1.108
_refine_ls_R_factor_all 0.1895
_refine_ls_R_factor_gt 0.1235
_refine_ls_shift/su_max 0.000
_refine_ls_shift/su_mean 0.000
_refine_ls_structure_factor_coef Fsqd
_refine_ls_weighting_details 'calc w=1/[\s^2^(Fo^2^)+(0.0080P)^2^+20.0000P] where P=(Fo^2^+2Fc^2^)/3'
_refine_ls_weighting_scheme calc
_refine_ls_wR_factor_gt 0.2528
_refine_ls_wR_factor_ref 0.3338
_reflns_number_gt 1608
_reflns_number_total 2920
_reflns_threshold_expression >2sigma(I)
_cod_data_source_file jo6b02260_si_003.cif
_cod_data_source_block exp_3552
_cod_depositor_comments
;
The following automatic conversions were performed:

'_chemical_absolute_configuration' value 'UNK' changed to 'unk'
according to
/usr/data/users/saulius/crontab/automatic-downloads/rss-feeds/ACS/lib/dictionaries/cif_core.dic
dictionary named 'cif_core.dic' version 2.4.2 from 2011-04-26.

Automatic conversion script
Id: cif_fix_values 4268 2015-11-12 08:31:59Z antanas 

 Adding full bibliography for 4032139--4032140.cif.
;
_cod_original_sg_symbol_H-M P_21_21_21
_cod_database_code 4032140

loop_
_symmetry_equiv_pos_as_xyz
'x, y, z'
'-x+1/2, -y, z+1/2'
'x+1/2, -y+1/2, -z'
'-x, y+1/2, -z+1/2'

loop_
_atom_site_label
_atom_site_type_symbol
_atom_site_fract_x
_atom_site_fract_y
_atom_site_fract_z
_atom_site_U_iso_or_equiv
_atom_site_adp_type
_atom_site_occupancy
_atom_site_symmetry_multiplicity
_atom_site_calc_flag
_atom_site_refinement_flags
S14 S 1.0651(5) 0.3690(3) 0.69039(16) 0.0530(10) Uani 1 1 d .
O3 O 1.1510(15) 0.2443(8) 0.6891(5) 0.073(3) Uani 1 1 d .
O2 O 1.2021(14) 0.4757(8) 0.7009(4) 0.060(3) Uani 1 1 d .
O1 O 0.5642(16) 0.4339(9) 0.5880(4) 0.065(3) Uani 1 1 d .
N1 N 0.9519(17) 0.3938(8) 0.6402(5) 0.056(3) Uani 1 1 d .
C8 C 1.008(2) 0.6995(11) 0.5691(5) 0.043(3) Uani 1 1 d .
C17 C 0.507(2) 0.3729(14) 0.7971(6) 0.057(4) Uani 1 1 d .
C14 C 0.8587(18) 0.3709(13) 0.7332(5) 0.047(3) Uani 1 1 d .
C1 C 0.847(2) 0.2939(11) 0.6128(5) 0.041(3) Uani 1 1 d .
H1A H 0.8754 0.2149 0.6282 0.050 Uiso 1 1 calc R
H1B H 0.9084 0.2909 0.5810 0.050 Uiso 1 1 calc R
C2 C 0.604(2) 0.3128(12) 0.6090(6) 0.049(4) Uani 1 1 d .
H2 H 0.5385 0.3083 0.6408 0.059 Uiso 1 1 calc R
C16 C 0.574(3) 0.2650(13) 0.7773(5) 0.054(4) Uani 1 1 d .
H16 H 0.5029 0.1919 0.7850 0.065 Uiso 1 1 calc R
C20 C 0.794(2) 0.4784(12) 0.7553(5) 0.047(4) Uani 1 1 d .
H20 H 0.8684 0.5516 0.7490 0.057 Uiso 1 1 calc R
C15 C 0.752(2) 0.2600(11) 0.7451(6) 0.052(4) Uani 1 1 d .
H15 H 0.7961 0.1847 0.7322 0.062 Uiso 1 1 calc R
C19 C 0.625(2) 0.4810(12) 0.7860(6) 0.059(4) Uani 1 1 d .
H19 H 0.5862 0.5559 0.8001 0.071 Uiso 1 1 calc R
C13 C 1.140(2) 0.7757(13) 0.5960(6) 0.056(4) Uani 1 1 d .
H13 H 1.2318 0.7400 0.6185 0.067 Uiso 1 1 calc R
C6 C 0.891(2) 0.5218(10) 0.6235(5) 0.042(3) Uani 1 1 d .
H6 H 0.9323 0.5795 0.6490 0.050 Uiso 1 1 calc R
C18 C 0.312(2) 0.3801(17) 0.8287(6) 0.075(5) Uani 1 1 d .
H18A H 0.2180 0.3116 0.8219 0.112 Uiso 1 1 calc R
H18B H 0.2376 0.4567 0.8229 0.112 Uiso 1 1 calc R
H18C H 0.3567 0.3766 0.8615 0.112 Uiso 1 1 calc R
C9 C 0.870(3) 0.7480(13) 0.5387(6) 0.065(5) Uani 1 1 d .
H9 H 0.7703 0.6957 0.5241 0.078 Uiso 1 1 calc R
C11 C 0.998(3) 0.9532(12) 0.5567(5) 0.057(4) Uani 1 1 d .
H11 H 0.9899 1.0390 0.5538 0.069 Uiso 1 1 calc R
C7 C 1.019(2) 0.5588(11) 0.5794(6) 0.057(4) Uani 1 1 d .
H7A H 0.9635 0.5138 0.5521 0.069 Uiso 1 1 calc R
H7B H 1.1687 0.5350 0.5838 0.069 Uiso 1 1 calc R
C5 C 0.647(2) 0.5265(12) 0.6194(6) 0.058(5) Uani 1 1 d .
H5A H 0.5840 0.5154 0.6508 0.070 Uiso 1 1 calc R
H5B H 0.6043 0.6078 0.6078 0.070 Uiso 1 1 calc R
C10 C 0.866(3) 0.8792(14) 0.5266(8) 0.091(6) Uani 1 1 d .
H10 H 0.7845 0.9115 0.5015 0.109 Uiso 1 1 calc R
C12 C 1.141(3) 0.9034(14) 0.5906(8) 0.080(6) Uani 1 1 d .
H12 H 1.2312 0.9540 0.6086 0.096 Uiso 1 1 calc R
C4 C 0.401(3) 0.235(2) 0.5418(7) 0.094(7) Uani 1 1 d .
H4A H 0.3733 0.3163 0.5324 0.112 Uiso 1 1 calc R
H4B H 0.3460 0.1692 0.5241 0.112 Uiso 1 1 calc R
C3 C 0.505(3) 0.2153(18) 0.5765(9) 0.092(7) Uani 1 1 d .
H3 H 0.5280 0.1326 0.5846 0.110 Uiso 1 1 calc R

loop_
_atom_site_aniso_label
_atom_site_aniso_U_11
_atom_site_aniso_U_22
_atom_site_aniso_U_33
_atom_site_aniso_U_23
_atom_site_aniso_U_13
_atom_site_aniso_U_12
S14 0.0354(15) 0.0349(15) 0.089(3) 0.0075(19) 0.0037(19) -0.0003(15)
O3 0.054(6) 0.036(5) 0.131(10) 0.012(6) 0.020(7) 0.010(5)
O2 0.043(5) 0.047(5) 0.089(9) -0.007(6) -0.010(6) -0.016(4)
O1 0.039(5) 0.059(6) 0.097(9) 0.002(6) -0.012(6) -0.006(5)
N1 0.040(6) 0.016(5) 0.112(11) 0.013(6) -0.014(7) -0.005(5)
C8 0.039(7) 0.037(7) 0.054(9) 0.004(6) -0.004(6) 0.005(6)
C17 0.047(7) 0.048(8) 0.077(11) 0.022(9) -0.013(8) 0.001(7)
C14 0.036(6) 0.042(7) 0.063(10) 0.012(7) 0.000(6) -0.003(7)
C1 0.057(8) 0.033(6) 0.034(8) 0.000(6) 0.012(7) -0.001(6)
C2 0.045(8) 0.047(7) 0.055(10) 0.009(7) -0.010(7) -0.003(7)
C16 0.066(9) 0.042(7) 0.055(9) 0.008(7) 0.006(9) -0.017(8)
C20 0.047(8) 0.028(7) 0.067(10) 0.008(6) -0.010(8) -0.011(6)
C15 0.051(8) 0.020(6) 0.085(12) 0.015(7) 0.000(8) 0.003(6)
C19 0.053(9) 0.028(7) 0.095(13) 0.011(7) 0.000(9) 0.006(6)
C13 0.053(8) 0.049(8) 0.065(11) 0.012(8) -0.012(8) -0.014(7)
C6 0.042(7) 0.026(6) 0.058(9) 0.016(6) -0.004(7) 0.002(6)
C18 0.059(9) 0.101(13) 0.064(11) 0.020(11) 0.016(9) 0.007(11)
C9 0.072(11) 0.038(7) 0.084(13) 0.008(8) -0.005(10) -0.008(8)
C11 0.093(12) 0.035(7) 0.044(9) -0.001(7) 0.017(9) -0.001(8)
C7 0.052(8) 0.027(6) 0.093(13) 0.001(7) 0.002(9) 0.010(6)
C5 0.044(7) 0.038(7) 0.092(13) 0.019(8) 0.036(8) 0.009(7)
C10 0.097(13) 0.039(8) 0.137(18) 0.032(10) -0.043(13) 0.009(10)
C12 0.060(10) 0.047(9) 0.132(17) -0.012(10) -0.011(11) -0.021(8)
C4 0.065(12) 0.098(14) 0.119(19) -0.016(14) -0.021(13) -0.017(11)
C3 0.058(11) 0.067(11) 0.15(2) 0.006(13) -0.007(13) -0.006(9)

loop_
_atom_type_symbol
_atom_type_description
_atom_type_scat_dispersion_real
_atom_type_scat_dispersion_imag
_atom_type_scat_source
C C 0.0033 0.0016 'International Tables Vol C Tables 4.2.6.8 and 6.1.1.4'
H H 0.0000 0.0000 'International Tables Vol C Tables 4.2.6.8 and 6.1.1.4'
N N 0.0061 0.0033 'International Tables Vol C Tables 4.2.6.8 and 6.1.1.4'
O O 0.0106 0.0060 'International Tables Vol C Tables 4.2.6.8 and 6.1.1.4'
S S 0.1246 0.1234 'International Tables Vol C Tables 4.2.6.8 and 6.1.1.4'

loop_
_geom_angle_atom_site_label_1
_geom_angle_atom_site_label_2
_geom_angle_atom_site_label_3
_geom_angle
O3 S14 O2 121.6(6)
O3 S14 N1 107.2(7)
O2 S14 N1 107.5(6)
O3 S14 C14 107.3(7)
O2 S14 C14 106.1(7)
N1 S14 C14 106.2(6)
C5 O1 C2 108.6(11)
C1 N1 C6 113.4(10)
C1 N1 S14 122.1(8)
C6 N1 S14 122.6(9)
C9 C8 C13 120.1(13)
C9 C8 C7 122.7(14)
C13 C8 C7 117.0(13)
C16 C17 C19 117.1(13)
C16 C17 C18 122.4(15)
C19 C17 C18 120.4(15)
C20 C14 C15 118.2(12)
C20 C14 S14 122.1(10)
C15 C14 S14 119.8(11)
N1 C1 C2 112.0(11)
O1 C2 C3 108.0(12)
O1 C2 C1 108.5(11)
C3 C2 C1 110.5(13)
C17 C16 C15 122.1(13)
C19 C20 C14 121.9(12)
C14 C15 C16 118.8(13)
C20 C19 C17 121.7(14)
C8 C13 C12 122.1(15)
N1 C6 C7 111.4(11)
N1 C6 C5 107.6(10)
C7 C6 C5 116.6(13)
C8 C9 C10 123.4(16)
C12 C11 C10 123.4(13)
C6 C7 C8 112.7(11)
O1 C5 C6 112.5(11)
C11 C10 C9 113.3(15)
C13 C12 C11 116.9(15)
C4 C3 C2 126(2)

loop_
_geom_bond_atom_site_label_1
_geom_bond_atom_site_label_2
_geom_bond_distance
S14 O3 1.445(9)
S14 O2 1.459(9)
S14 N1 1.592(13)
S14 C14 1.752(13)
O1 C5 1.424(18)
O1 C2 1.452(15)
N1 C1 1.474(16)
N1 C6 1.504(13)
C8 C9 1.314(19)
C8 C13 1.384(18)
C8 C7 1.544(15)
C17 C16 1.35(2)
C17 C19 1.411(18)
C17 C18 1.495(19)
C14 C20 1.374(19)
C14 C15 1.407(17)
C1 C2 1.520(18)
C2 C3 1.52(2)
C16 C15 1.42(2)
C20 C19 1.35(2)
C13 C12 1.38(2)
C6 C7 1.52(2)
C6 C5 1.520(17)
C9 C10 1.45(2)
C11 C12 1.40(2)
C11 C10 1.42(2)
C4 C3 1.19(2)
